data_4126693
loop_
_publ_author_name
'Wang, Yuzhong'
'Hickox, Hunter P.'
'Xie, Yaoming'
'Wei, Pingrong'
'Schaefer, Henry F.'
'Robinson, Gregory H.'

_publ_section_title
;
 Facile Conversion of Bis-Silylene to Cyclic Silylene Isomers: Unexpected
 C-N and C-H Bond Cleavage.
;
_journal_name_full 'Journal of the American Chemical Society'
_journal_paper_doi 10.1021/jacs.7b10325
_journal_year 2017
_chemical_formula_sum 'C95 H122 N6 S4 Si2'
_chemical_formula_weight 1532.40
_space_group_crystal_system monoclinic
_space_group_IT_number 14
_space_group_name_Hall '-P 2yn'
_space_group_name_H-M_alt 'P 1 21/n 1'
_symmetry_space_group_name_Hall '-P 2yn'
_symmetry_space_group_name_H-M 'P 1 21/n 1'
_atom_sites_solution_hydrogens geom
_audit_creation_method SHELXL-2014/7
_cell_angle_alpha 90
_cell_angle_beta 92.844(3)
_cell_angle_gamma 90
_cell_formula_units_Z 4
_cell_length_a 17.7211(15)
_cell_length_b 27.855(2)
_cell_length_c 18.2418(16)
_cell_measurement_reflns_used 9756
_cell_measurement_temperature 100(2)
_cell_measurement_theta_max 27.90
_cell_measurement_theta_min 2.35
_cell_volume 8993.4(13)
_computing_cell_refinement 'Bruker SAINT'
_computing_data_collection 'Bruker APEX3'
_computing_data_reduction 'Bruker SAINT'
_computing_molecular_graphics 'Bruker SHELXTL'
_computing_publication_material 'Bruker SHELXTL'
_computing_structure_refinement 'SHELXL-2014/7 (Sheldrick, 2014)'
_computing_structure_solution 'SHELXS-97 (Sheldrick 2008)'
_diffrn_ambient_temperature 100(2)
_diffrn_measured_fraction_theta_full 0.999
_diffrn_measured_fraction_theta_max 0.999
_diffrn_measurement_device_type 'Bruker D8 Quest PHOTON 100 CMOS'
_diffrn_measurement_method 'Phi\Omega scans'
_diffrn_radiation_type MoK\a
_diffrn_radiation_wavelength 0.71073
_diffrn_reflns_av_R_equivalents 0.0871
_diffrn_reflns_av_unetI/netI 0.0374
_diffrn_reflns_Laue_measured_fraction_full 0.999
_diffrn_reflns_Laue_measured_fraction_max 0.999
_diffrn_reflns_limit_h_max 21
_diffrn_reflns_limit_h_min -21
_diffrn_reflns_limit_k_max 33
_diffrn_reflns_limit_k_min -33
_diffrn_reflns_limit_l_max 21
_diffrn_reflns_limit_l_min -21
_diffrn_reflns_number 253811
_diffrn_reflns_point_group_measured_fraction_full 0.999
_diffrn_reflns_point_group_measured_fraction_max 0.999
_diffrn_reflns_theta_full 25.242
_diffrn_reflns_theta_max 25.249
_diffrn_reflns_theta_min 2.141
_diffrn_source Imus
_exptl_absorpt_coefficient_mu 0.179
_exptl_absorpt_correction_T_max 0.7456
_exptl_absorpt_correction_T_min 0.6302
_exptl_absorpt_correction_type multi-scan
_exptl_absorpt_process_details 'BRUKER SADABS'
_exptl_crystal_colour colorless
_exptl_crystal_density_diffrn 1.132
_exptl_crystal_description plate
_exptl_crystal_F_000 3304
_exptl_crystal_size_max 0.340
_exptl_crystal_size_mid 0.220
_exptl_crystal_size_min 0.120
_refine_diff_density_max 0.834
_refine_diff_density_min -0.637
_refine_diff_density_rms 0.066
_refine_ls_extinction_method none
_refine_ls_goodness_of_fit_ref 1.068
_refine_ls_hydrogen_treatment constr
_refine_ls_matrix_type full
_refine_ls_number_parameters 998
_refine_ls_number_reflns 16265
_refine_ls_number_restraints 205
_refine_ls_restrained_S_all 1.087
_refine_ls_R_factor_all 0.0859
_refine_ls_R_factor_gt 0.0669
_refine_ls_shift/su_max 0.001
_refine_ls_shift/su_mean 0.000
_refine_ls_structure_factor_coef Fsqd
_refine_ls_weighting_details 'w=1/[\s^2^(Fo^2^)+(0.0857P)^2^+13.8780P] where P=(Fo^2^+2Fc^2^)/3'
_refine_ls_weighting_scheme calc
_refine_ls_wR_factor_gt 0.1760
_refine_ls_wR_factor_ref 0.1883
_reflns_Friedel_coverage 0.000
_reflns_number_gt 12920
_reflns_number_total 16265
_reflns_threshold_expression 'I > 2\s(I)'
_cod_data_source_file ja7b10325_si_003.cif
_cod_data_source_block j1_a
_cod_original_cell_volume 8993.6(13)
_cod_database_code 4126693
_shelx_shelxl_version_number 2014/7
_shelx_space_group_comment
;
The symmetry employed for this shelxl refinement is uniquely defined
by the following loop, which should always be used as a source of
symmetry information in preference to the above space-group names.
They are only intended as comments.
;
_shelx_estimated_absorpt_t_min 0.942
_shelx_estimated_absorpt_t_max 0.979

loop_
_space_group_symop_operation_xyz
'x, y, z'
'-x+1/2, y+1/2, -z+1/2'
'-x, -y, -z'
'x-1/2, -y-1/2, z-1/2'

loop_
_atom_site_label
_atom_site_type_symbol
_atom_site_fract_x
_atom_site_fract_y
_atom_site_fract_z
_atom_site_U_iso_or_equiv
_atom_site_adp_type
_atom_site_occupancy
_atom_site_site_symmetry_order
_atom_site_calc_flag
_atom_site_refinement_flags_posn
_atom_site_refinement_flags_adp
_atom_site_refinement_flags_occupancy
_atom_site_disorder_assembly
_atom_site_disorder_group
Si1 Si 0.51589(5) 0.72373(3) 0.60930(4) 0.02450(19) Uani 1 1 d . . . . .
Si2 Si 0.42193(5) 0.66312(3) 0.63066(4) 0.0254(2) Uani 1 1 d . . . . .
S1 S 0.72685(5) 0.82638(3) 0.36968(5) 0.0380(2) Uani 1 1 d . . . . .
S2 S 0.48187(4) 0.74343(3) 0.49456(4) 0.02684(18) Uani 1 1 d . . . . .
S3 S 0.64529(5) 0.57983(3) 0.92803(5) 0.0377(2) Uani 1 1 d . . . . .
S4 S 0.43781(5) 0.60188(3) 0.70150(4) 0.0320(2) Uani 1 1 d . . . . .
N1 N 0.38760(15) 0.71331(9) 0.68534(14) 0.0285(6) Uani 1 1 d . . . . .
N2 N 0.40892(15) 0.79017(9) 0.69299(14) 0.0291(6) Uani 1 1 d . . . . .
N3 N 0.60748(14) 0.77777(9) 0.42425(14) 0.0265(6) Uani 1 1 d . . . . .
N4 N 0.63415(14) 0.84489(9) 0.48017(15) 0.0299(6) Uani 1 1 d . . . . .
N5 N 0.54048(14) 0.58557(8) 0.81396(14) 0.0256(5) Uani 1 1 d . . . . .
N6 N 0.58941(14) 0.65394(9) 0.84577(13) 0.0258(5) Uani 1 1 d . . . . .
C1 C 0.43044(17) 0.74947(10) 0.66019(16) 0.0247(6) Uani 1 1 d . . . . .
C2 C 0.3411(2) 0.73168(12) 0.73765(19) 0.0378(8) Uani 1 1 d . . . . .
H2 H 0.3069 0.7139 0.7656 0.045 Uiso 1 1 calc R U . . .
C3 C 0.3535(2) 0.77937(13) 0.74126(19) 0.0375(8) Uani 1 1 d . . . . .
H3 H 0.3287 0.8016 0.7715 0.045 Uiso 1 1 calc R U . . .
C4 C 0.44129(18) 0.83663(11) 0.68007(17) 0.0294(7) Uani 1 1 d . . . . .
C5 C 0.41073(17) 0.86397(11) 0.62152(18) 0.0302(7) Uani 1 1 d . . . . .
C6 C 0.44593(19) 0.90752(11) 0.60803(19) 0.0340(7) Uani 1 1 d . . . . .
H6 H 0.4266 0.9273 0.5691 0.041 Uiso 1 1 calc R U . . .
C7 C 0.5083(2) 0.92244(12) 0.6501(2) 0.0403(8) Uani 1 1 d . . . . .
H7 H 0.5323 0.9519 0.6390 0.048 Uiso 1 1 calc R U . . .
C8 C 0.5361(2) 0.89498(12) 0.7079(2) 0.0448(9) Uani 1 1 d . . . . .
H8 H 0.5788 0.9059 0.7367 0.054 Uiso 1 1 calc R U . . .
C9 C 0.5027(2) 0.85136(12) 0.72499(19) 0.0365(8) Uani 1 1 d . . . . .
C10 C 0.5334(2) 0.82261(14) 0.7904(2) 0.0506(10) Uani 1 1 d . . . . .
H10 H 0.5050 0.7916 0.7908 0.061 Uiso 1 1 calc R U . . .
C11 C 0.6158(3) 0.81070(19) 0.7856(3) 0.0755(15) Uani 1 1 d . . . . .
H11A H 0.6330 0.7922 0.8289 0.113 Uiso 1 1 calc R U . . .
H11B H 0.6230 0.7917 0.7413 0.113 Uiso 1 1 calc R U . . .
H11C H 0.6451 0.8405 0.7835 0.113 Uiso 1 1 calc R U . . .
C12 C 0.5191(4) 0.84862(19) 0.8616(3) 0.0833(17) Uani 1 1 d . . . . .
H12A H 0.5393 0.8295 0.9032 0.125 Uiso 1 1 calc R U . . .
H12B H 0.5442 0.8800 0.8618 0.125 Uiso 1 1 calc R U . . .
H12C H 0.4647 0.8531 0.8657 0.125 Uiso 1 1 calc R U . . .
C13 C 0.34145(19) 0.84806(13) 0.5755(2) 0.0392(8) Uani 1 1 d . . . . .
H13 H 0.3376 0.8123 0.5794 0.047 Uiso 1 1 calc R U . . .
C14 C 0.3454(2) 0.86072(14) 0.4951(2) 0.0467(9) Uani 1 1 d . . . . .
H14A H 0.2993 0.8496 0.4683 0.070 Uiso 1 1 calc R U . . .
H14B H 0.3498 0.8956 0.4898 0.070 Uiso 1 1 calc R U . . .
H14C H 0.3894 0.8451 0.4751 0.070 Uiso 1 1 calc R U . . .
C15 C 0.2705(2) 0.8697(2) 0.6057(3) 0.0708(14) Uani 1 1 d . . . . .
H15A H 0.2262 0.8592 0.5757 0.106 Uiso 1 1 calc R U . . .
H15B H 0.2658 0.8590 0.6564 0.106 Uiso 1 1 calc R U . . .
H15C H 0.2740 0.9048 0.6045 0.106 Uiso 1 1 calc R U . . .
C16 C 0.35016(18) 0.63804(11) 0.56082(17) 0.0297(7) Uani 1 1 d . . . . .
C17 C 0.27308(19) 0.63429(12) 0.57547(19) 0.0356(8) Uani 1 1 d . . . . .
C18 C 0.2216(2) 0.62029(15) 0.5186(2) 0.0494(10) Uani 1 1 d . . . . .
H18 H 0.1693 0.6183 0.5274 0.059 Uiso 1 1 calc R U . . .
C19 C 0.2459(2) 0.60940(16) 0.4504(2) 0.0546(11) Uani 1 1 d . . . . .
H19 H 0.2102 0.6009 0.4120 0.066 Uiso 1 1 calc R U . . .
C20 C 0.3214(2) 0.61062(14) 0.4373(2) 0.0467(9) Uani 1 1 d . . . . .
H20 H 0.3374 0.6022 0.3900 0.056 Uiso 1 1 calc R U . . .
C21 C 0.3750(2) 0.62404(11) 0.49196(18) 0.0340(7) Uani 1 1 d . . . . .
C22 C 0.4583(2) 0.61829(13) 0.47765(19) 0.0397(8) Uani 1 1 d . . . . .
H22 H 0.4867 0.6411 0.5111 0.048 Uiso 1 1 calc R U . . .
C23 C 0.4846(2) 0.56811(15) 0.4986(2) 0.0557(11) Uani 1 1 d . . . . .
H23A H 0.5383 0.5647 0.4892 0.084 Uiso 1 1 calc R U . . .
H23B H 0.4772 0.5627 0.5508 0.084 Uiso 1 1 calc R U . . .
H23C H 0.4552 0.5445 0.4693 0.084 Uiso 1 1 calc R U . . .
C24 C 0.4786(3) 0.63051(16) 0.3995(2) 0.0586(12) Uani 1 1 d . . . . .
H24A H 0.5329 0.6259 0.3947 0.088 Uiso 1 1 calc R U . . .
H24B H 0.4505 0.6094 0.3649 0.088 Uiso 1 1 calc R U . . .
H24C H 0.4653 0.6640 0.3888 0.088 Uiso 1 1 calc R U . . .
C25 C 0.24283(19) 0.64423(12) 0.65015(19) 0.0362(8) Uani 1 1 d . . . . .
H25 H 0.2874 0.6498 0.6849 0.043 Uiso 1 1 calc R U . . .
C26 C 0.1950(2) 0.68996(15) 0.6498(2) 0.0468(9) Uani 1 1 d . . . . .
H26A H 0.1764 0.6953 0.6988 0.070 Uiso 1 1 calc R U . . .
H26B H 0.2260 0.7174 0.6361 0.070 Uiso 1 1 calc R U . . .
H26C H 0.1521 0.6865 0.6142 0.070 Uiso 1 1 calc R U . . .
C27 C 0.1993(2) 0.60171(15) 0.6795(2) 0.0506(10) Uani 1 1 d . . . . .
H27A H 0.1809 0.6098 0.7277 0.076 Uiso 1 1 calc R U . . .
H27B H 0.1563 0.5943 0.6455 0.076 Uiso 1 1 calc R U . . .
H27C H 0.2327 0.5737 0.6841 0.076 Uiso 1 1 calc R U . . .
C28 C 0.65579(17) 0.81592(11) 0.42494(17) 0.0290(7) Uani 1 1 d . . . . .
C29 C 0.55468(17) 0.78366(11) 0.47907(16) 0.0253(6) Uani 1 1 d . . . . .
C30 C 0.57235(17) 0.82538(11) 0.51277(17) 0.0286(7) Uani 1 1 d . . . . .
H30 H 0.5468 0.8391 0.5522 0.034 Uiso 1 1 calc R U . . .
C31 C 0.66660(18) 0.89092(11) 0.49924(19) 0.0330(8) Uani 1 1 d . . . . .
C32 C 0.6411(2) 0.93118(12) 0.4595(2) 0.0395(8) Uani 1 1 d . . . . .
C33 C 0.6689(2) 0.97549(12) 0.4831(2) 0.0480(10) Uani 1 1 d . . . . .
H33 H 0.6510 1.0038 0.4588 0.058 Uiso 1 1 calc R U . . .
C34 C 0.7213(2) 0.97938(14) 0.5401(2) 0.0515(10) Uani 1 1 d . . . . .
H34 H 0.7401 1.0101 0.5545 0.062 Uiso 1 1 calc R U . . .
C35 C 0.7471(2) 0.93914(13) 0.5770(2) 0.0491(10) Uani 1 1 d . . . . .
H35 H 0.7843 0.9424 0.6161 0.059 Uiso 1 1 calc R U . . .
C36 C 0.71985(19) 0.89353(12) 0.5582(2) 0.0402(8) Uani 1 1 d . . . . .
C37 C 0.7477(2) 0.84939(14) 0.5999(2) 0.0489(10) Uani 1 1 d . . . . .
H37 H 0.7057 0.8254 0.5980 0.059 Uiso 1 1 calc R U . . .
C38 C 0.8144(3) 0.82661(19) 0.5644(3) 0.0730(14) Uani 1 1 d . . . . .
H38A H 0.8310 0.7983 0.5926 0.110 Uiso 1 1 calc R U . . .
H38B H 0.7993 0.8170 0.5140 0.110 Uiso 1 1 calc R U . . .
H38C H 0.8559 0.8498 0.5634 0.110 Uiso 1 1 calc R U . . .
C39 C 0.7691(3) 0.85913(18) 0.6811(3) 0.0699(13) Uani 1 1 d . . . . .
H39A H 0.7866 0.8293 0.7048 0.105 Uiso 1 1 calc R U . . .
H39B H 0.8096 0.8831 0.6848 0.105 Uiso 1 1 calc R U . . .
H39C H 0.7249 0.8712 0.7054 0.105 Uiso 1 1 calc R U . . .
C40 C 0.5856(2) 0.92724(13) 0.3940(2) 0.0470(9) Uani 1 1 d . . . . .
H40 H 0.5861 0.8932 0.3765 0.056 Uiso 1 1 calc R U . . .
C41 C 0.6072(3) 0.95921(15) 0.3307(2) 0.0559(11) Uani 1 1 d . . . . .
H41A H 0.5699 0.9555 0.2896 0.084 Uiso 1 1 calc R U . . .
H41B H 0.6085 0.9928 0.3468 0.084 Uiso 1 1 calc R U . . .
H41C H 0.6572 0.9499 0.3149 0.084 Uiso 1 1 calc R U . . .
C42 C 0.5052(3) 0.9387(2) 0.4159(3) 0.0734(15) Uani 1 1 d . . . . .
H42A H 0.4702 0.9359 0.3728 0.110 Uiso 1 1 calc R U . . .
H42B H 0.4904 0.9160 0.4537 0.110 Uiso 1 1 calc R U . . .
H42C H 0.5035 0.9715 0.4353 0.110 Uiso 1 1 calc R U . . .
C43 C 0.61398(17) 0.73741(11) 0.37588(16) 0.0259(6) Uani 1 1 d . . . . .
C44 C 0.56742(17) 0.73527(12) 0.31171(17) 0.0312(7) Uani 1 1 d . . . . .
C45 C 0.58055(19) 0.69800(13) 0.26283(19) 0.0378(8) Uani 1 1 d . . . . .
H45 H 0.5505 0.6957 0.2184 0.045 Uiso 1 1 calc R U . . .
C46 C 0.6362(2) 0.66444(13) 0.2777(2) 0.0400(8) Uani 1 1 d . . . . .
H46 H 0.6453 0.6400 0.2429 0.048 Uiso 1 1 calc R U . . .
C47 C 0.67894(19) 0.66601(12) 0.3430(2) 0.0360(8) Uani 1 1 d . . . . .
H47 H 0.7157 0.6418 0.3537 0.043 Uiso 1 1 calc R U . . .
C48 C 0.66863(17) 0.70288(11) 0.39341(18) 0.0296(7) Uani 1 1 d . . . . .
C49 C 0.7131(2) 0.70180(12) 0.4665(2) 0.0401(8) Uani 1 1 d . . . . .
H49 H 0.6993 0.7310 0.4948 0.048 Uiso 1 1 calc R U . . .
C50 C 0.6913(3) 0.65771(14) 0.5105(2) 0.0523(10) Uani 1 1 d . . . . .
H50A H 0.7203 0.6574 0.5577 0.078 Uiso 1 1 calc R U . . .
H50B H 0.6372 0.6589 0.5193 0.078 Uiso 1 1 calc R U . . .
H50C H 0.7023 0.6286 0.4829 0.078 Uiso 1 1 calc R U . . .
C51 C 0.7983(2) 0.70343(16) 0.4559(3) 0.0581(11) Uani 1 1 d . . . . .
H51A H 0.8256 0.7027 0.5040 0.087 Uiso 1 1 calc R U . . .
H51B H 0.8129 0.6756 0.4269 0.087 Uiso 1 1 calc R U . . .
H51C H 0.8108 0.7330 0.4301 0.087 Uiso 1 1 calc R U . . .
C52 C 0.50394(19) 0.77132(13) 0.29581(19) 0.0382(8) Uani 1 1 d . . . . .
H52 H 0.4837 0.7806 0.3440 0.046 Uiso 1 1 calc R U . . .
C53 C 0.4389(2) 0.74975(19) 0.2494(3) 0.0656(13) Uani 1 1 d . . . . .
H53A H 0.3995 0.7740 0.2405 0.098 Uiso 1 1 calc R U . . .
H53B H 0.4573 0.7389 0.2024 0.098 Uiso 1 1 calc R U . . .
H53C H 0.4180 0.7224 0.2753 0.098 Uiso 1 1 calc R U . . .
C54 C 0.5317(2) 0.81708(17) 0.2600(3) 0.0611(12) Uani 1 1 d . . . . .
H54A H 0.4891 0.8391 0.2509 0.092 Uiso 1 1 calc R U . . .
H54B H 0.5699 0.8325 0.2928 0.092 Uiso 1 1 calc R U . . .
H54C H 0.5539 0.8091 0.2134 0.092 Uiso 1 1 calc R U . . .
C55 C 0.59154(17) 0.60655(11) 0.86269(16) 0.0261(6) Uani 1 1 d . . . . .
C56 C 0.50678(18) 0.62001(11) 0.76748(16) 0.0281(7) Uani 1 1 d . . . . .
C57 C 0.53771(18) 0.66257(11) 0.78733(17) 0.0300(7) Uani 1 1 d . . . . .
H57 H 0.5263 0.6928 0.7655 0.036 Uiso 1 1 calc R U . . .
C58 C 0.63905(17) 0.68924(11) 0.87970(17) 0.0276(7) Uani 1 1 d . . . . .
C59 C 0.61777(17) 0.71099(11) 0.94387(17) 0.0289(7) Uani 1 1 d D U . . .
C60 C 0.6674(2) 0.74498(12) 0.97473(19) 0.0371(8) Uani 1 1 d . . . . .
H60 H 0.6548 0.7611 1.0184 0.045 Uiso 1 1 calc R U . . .
C61 C 0.73472(19) 0.75578(12) 0.9432(2) 0.0387(8) Uani 1 1 d . . . . .
H61 H 0.7675 0.7793 0.9651 0.046 Uiso 1 1 calc R U . . .
C62 C 0.7542(2) 0.73296(13) 0.8809(2) 0.0401(8) Uani 1 1 d . . . . .
H62 H 0.8009 0.7404 0.8601 0.048 Uiso 1 1 calc R U . . .
C63 C 0.70658(19) 0.69878(13) 0.84709(19) 0.0372(8) Uani 1 1 d . . . . .
C64 C 0.7304(2) 0.67237(17) 0.7793(2) 0.0583(12) Uani 1 1 d . . . . .
H64 H 0.6888 0.6495 0.7646 0.070 Uiso 1 1 calc R U . . .
C65 C 0.7390(2) 0.7072(2) 0.7147(2) 0.0637(13) Uani 1 1 d . . . . .
H65A H 0.7543 0.6893 0.6717 0.096 Uiso 1 1 calc R U . . .
H65B H 0.6906 0.7232 0.7031 0.096 Uiso 1 1 calc R U . . .
H65C H 0.7774 0.7313 0.7283 0.096 Uiso 1 1 calc R U . . .
C66 C 0.8018(3) 0.64260(16) 0.7953(3) 0.0705(14) Uani 1 1 d . . . . .
H66A H 0.7939 0.6210 0.8366 0.106 Uiso 1 1 calc R U . . .
H66B H 0.8128 0.6237 0.7519 0.106 Uiso 1 1 calc R U . . .
H66C H 0.8443 0.6641 0.8078 0.106 Uiso 1 1 calc R U . . .
C67 C 0.5452(8) 0.6998(7) 0.9795(8) 0.037(5) Uani 0.49(3) 1 d D U P A 1
H67 H 0.5179 0.6755 0.9477 0.044 Uiso 0.49(3) 1 calc R U P A 1
C68 C 0.5592(9) 0.6766(8) 1.0552(7) 0.059(4) Uani 0.49(3) 1 d D U P A 1
H68A H 0.5107 0.6698 1.0766 0.089 Uiso 0.49(3) 1 calc R U P A 1
H68B H 0.5872 0.6465 1.0500 0.089 Uiso 0.49(3) 1 calc R U P A 1
H68C H 0.5887 0.6985 1.0874 0.089 Uiso 0.49(3) 1 calc R U P A 1
C69 C 0.4919(9) 0.7426(5) 0.9855(16) 0.078(6) Uani 0.49(3) 1 d D U P A 1
H69A H 0.4461 0.7324 1.0092 0.117 Uiso 0.49(3) 1 calc R U P A 1
H69B H 0.5172 0.7679 1.0149 0.117 Uiso 0.49(3) 1 calc R U P A 1
H69C H 0.4782 0.7550 0.9363 0.117 Uiso 0.49(3) 1 calc R U P A 1
C67' C 0.5442(7) 0.6955(7) 0.9783(7) 0.033(4) Uani 0.51(3) 1 d D U P A 2
H67' H 0.5342 0.6610 0.9658 0.039 Uiso 0.51(3) 1 calc R U P A 2
C68' C 0.5508(9) 0.7007(8) 1.0621(6) 0.058(4) Uani 0.51(3) 1 d D U P A 2
H68D H 0.5929 0.6811 1.0819 0.086 Uiso 0.51(3) 1 calc R U P A 2
H68E H 0.5597 0.7344 1.0750 0.086 Uiso 0.51(3) 1 calc R U P A 2
H68F H 0.5038 0.6899 1.0829 0.086 Uiso 0.51(3) 1 calc R U P A 2
C69' C 0.4789(6) 0.7257(6) 0.9467(9) 0.057(4) Uani 0.51(3) 1 d D U P A 2
H69D H 0.4320 0.7158 0.9687 0.085 Uiso 0.51(3) 1 calc R U P A 2
H69E H 0.4887 0.7596 0.9577 0.085 Uiso 0.51(3) 1 calc R U P A 2
H69F H 0.4739 0.7211 0.8934 0.085 Uiso 0.51(3) 1 calc R U P A 2
C70 C 0.52540(18) 0.53469(11) 0.81214(18) 0.0305(7) Uani 1 1 d . . . . .
C71 C 0.46488(18) 0.51738(11) 0.8497(2) 0.0361(8) Uani 1 1 d . . . . .
C72 C 0.4547(2) 0.46790(13) 0.8494(3) 0.0519(11) Uani 1 1 d . . . . .
H72 H 0.4144 0.4542 0.8748 0.062 Uiso 1 1 calc R U . . .
C73 C 0.5028(2) 0.43831(13) 0.8123(3) 0.0561(12) Uani 1 1 d . . . . .
H73 H 0.4954 0.4045 0.8131 0.067 Uiso 1 1 calc R U . . .
C74 C 0.5608(2) 0.45699(13) 0.7745(2) 0.0455(9) Uani 1 1 d . . . . .
H74 H 0.5923 0.4360 0.7486 0.055 Uiso 1 1 calc R U . . .
C75 C 0.5745(2) 0.50606(12) 0.77339(18) 0.0371(8) Uani 1 1 d D . . . .
C76 C 0.6349(9) 0.5289(8) 0.7289(8) 0.047(5) Uani 0.54(3) 1 d D U P B 1
H76 H 0.6326 0.5647 0.7334 0.057 Uiso 0.54(3) 1 calc R U P B 1
C77 C 0.6176(9) 0.5142(10) 0.6496(8) 0.079(4) Uani 0.54(3) 1 d D U P B 1
H77A H 0.5676 0.5262 0.6332 0.118 Uiso 0.54(3) 1 calc R U P B 1
H77B H 0.6558 0.5278 0.6185 0.118 Uiso 0.54(3) 1 calc R U P B 1
H77C H 0.6182 0.4791 0.6458 0.118 Uiso 0.54(3) 1 calc R U P B 1
C78 C 0.7115(9) 0.5111(8) 0.7563(11) 0.066(4) Uani 0.54(3) 1 d D U P B 1
H78A H 0.7506 0.5259 0.7275 0.099 Uiso 0.54(3) 1 calc R U P B 1
H78B H 0.7201 0.5197 0.8081 0.099 Uiso 0.54(3) 1 calc R U P B 1
H78C H 0.7136 0.4761 0.7510 0.099 Uiso 0.54(3) 1 calc R U P B 1
C76' C 0.6423(9) 0.5258(9) 0.7335(8) 0.042(5) Uani 0.46(3) 1 d D U P B 2
H76' H 0.6573 0.5559 0.7603 0.050 Uiso 0.46(3) 1 calc R U P B 2
C77' C 0.6220(9) 0.5417(11) 0.6544(9) 0.068(6) Uani 0.46(3) 1 d D U P B 2
H77D H 0.5761 0.5613 0.6534 0.102 Uiso 0.46(3) 1 calc R U P B 2
H77E H 0.6637 0.5606 0.6359 0.102 Uiso 0.46(3) 1 calc R U P B 2
H77F H 0.6134 0.5133 0.6233 0.102 Uiso 0.46(3) 1 calc R U P B 2
C78' C 0.7139(12) 0.4953(8) 0.7338(13) 0.068(5) Uani 0.46(3) 1 d D U P B 2
H78D H 0.7524 0.5120 0.7066 0.102 Uiso 0.46(3) 1 calc R U P B 2
H78E H 0.7330 0.4901 0.7845 0.102 Uiso 0.46(3) 1 calc R U P B 2
H78F H 0.7024 0.4643 0.7104 0.102 Uiso 0.46(3) 1 calc R U P B 2
C79 C 0.41357(19) 0.55060(12) 0.8907(2) 0.0410(9) Uani 1 1 d . . . . .
H79 H 0.4246 0.5841 0.8748 0.049 Uiso 1 1 calc R U . . .
C80 C 0.4305(2) 0.54822(15) 0.9729(2) 0.0529(10) Uani 1 1 d . . . . .
H80A H 0.3965 0.5700 0.9977 0.079 Uiso 1 1 calc R U . . .
H80B H 0.4228 0.5153 0.9901 0.079 Uiso 1 1 calc R U . . .
H80C H 0.4830 0.5578 0.9841 0.079 Uiso 1 1 calc R U . . .
C81 C 0.3305(2) 0.54092(17) 0.8707(3) 0.0581(11) Uani 1 1 d . . . . .
H81A H 0.2991 0.5629 0.8981 0.087 Uiso 1 1 calc R U . . .
H81B H 0.3206 0.5459 0.8180 0.087 Uiso 1 1 calc R U . . .
H81C H 0.3182 0.5077 0.8833 0.087 Uiso 1 1 calc R U . . .
C82 C 0.2251(3) 0.97493(15) 0.8873(3) 0.150(4) Uani 1 1 d DG . . . .
C83 C 0.2049(3) 0.96857(15) 0.8133(4) 0.106(2) Uani 1 1 d G . . . .
H83 H 0.1556 0.9771 0.7949 0.127 Uiso 1 1 calc R U . . .
C84 C 0.2566(4) 0.94966(17) 0.7663(2) 0.127(3) Uani 1 1 d G . . . .
H84 H 0.2428 0.9453 0.7158 0.152 Uiso 1 1 calc R U . . .
C85 C 0.3287(4) 0.93713(17) 0.7933(4) 0.111(2) Uani 1 1 d G . . . .
H85 H 0.3641 0.9242 0.7612 0.133 Uiso 1 1 calc R U . . .
C86 C 0.3490(3) 0.94350(19) 0.8672(4) 0.179(5) Uani 1 1 d G . . . .
H86 H 0.3982 0.9349 0.8856 0.215 Uiso 1 1 calc R U . . .
C87 C 0.2972(4) 0.96240(19) 0.9142(3) 0.110(2) Uani 1 1 d G . . . .
H87 H 0.3111 0.9667 0.9648 0.132 Uiso 1 1 calc R U . . .
C88 C 0.1687(7) 0.9954(3) 0.9307(6) 0.197(6) Uani 1 1 d D . . . .
H88A H 0.1782 1.0299 0.9368 0.295 Uiso 1 1 calc R U . . .
H88B H 0.1702 0.9799 0.9789 0.295 Uiso 1 1 calc R U . . .
H88C H 0.1188 0.9906 0.9062 0.295 Uiso 1 1 calc R U . . .
C89 C 0.5507(6) 1.0361(3) 0.8781(6) 0.255(7) Uani 1 1 d DG U . . .
C90 C 0.5994(6) 1.0732(4) 0.8614(6) 0.291(8) Uani 1 1 d G U . . .
H90 H 0.6375 1.0681 0.8273 0.349 Uiso 1 1 calc R U . . .
C91 C 0.5926(6) 1.1178(3) 0.8947(6) 0.275(8) Uani 1 1 d G U . . .
H91 H 0.6259 1.1432 0.8833 0.330 Uiso 1 1 calc R U . . .
C92 C 0.5370(6) 1.1253(3) 0.9446(5) 0.156(4) Uani 1 1 d G U . . .
H92 H 0.5323 1.1558 0.9673 0.187 Uiso 1 1 calc R U . . .
C93 C 0.4882(5) 1.0882(4) 0.9612(5) 0.273(8) Uani 1 1 d G U . . .
H93 H 0.4502 1.0933 0.9953 0.327 Uiso 1 1 calc R U . . .
C94 C 0.4951(5) 1.0436(3) 0.9280(6) 0.237(6) Uani 1 1 d G U . . .
H94 H 0.4618 1.0183 0.9393 0.285 Uiso 1 1 calc R U . . .
C95 C 0.5736(10) 0.9962(4) 0.8347(8) 0.279(9) Uani 1 1 d D U . . .
H95A H 0.5770 1.0063 0.7835 0.419 Uiso 1 1 calc R U . . .
H95B H 0.5365 0.9702 0.8375 0.419 Uiso 1 1 calc R U . . .
H95C H 0.6231 0.9846 0.8536 0.419 Uiso 1 1 calc R U . . .

loop_
_atom_site_aniso_label
_atom_site_aniso_U_11
_atom_site_aniso_U_22
_atom_site_aniso_U_33
_atom_site_aniso_U_23
_atom_site_aniso_U_13
_atom_site_aniso_U_12
Si1 0.0259(4) 0.0230(4) 0.0244(4) -0.0024(3) 0.0002(3) -0.0040(3)
Si2 0.0295(5) 0.0232(4) 0.0234(4) -0.0001(3) -0.0011(3) -0.0056(3)
S1 0.0351(5) 0.0337(4) 0.0470(5) -0.0060(4) 0.0214(4) -0.0059(4)
S2 0.0274(4) 0.0301(4) 0.0230(4) -0.0024(3) 0.0022(3) -0.0076(3)
S3 0.0353(5) 0.0319(4) 0.0442(5) 0.0037(4) -0.0158(4) 0.0016(4)
S4 0.0403(5) 0.0228(4) 0.0315(4) 0.0035(3) -0.0124(3) -0.0092(3)
N1 0.0339(14) 0.0277(14) 0.0243(13) 0.0000(11) 0.0040(11) -0.0068(11)
N2 0.0349(15) 0.0258(13) 0.0268(14) -0.0038(11) 0.0045(11) -0.0033(11)
N3 0.0279(14) 0.0243(13) 0.0279(13) -0.0038(10) 0.0084(11) -0.0009(11)
N4 0.0289(14) 0.0229(13) 0.0390(15) -0.0064(11) 0.0132(12) -0.0040(11)
N5 0.0265(13) 0.0204(12) 0.0293(14) 0.0001(10) -0.0033(11) -0.0021(10)
N6 0.0266(13) 0.0242(13) 0.0260(13) 0.0003(10) -0.0041(10) -0.0061(10)
C1 0.0278(16) 0.0252(15) 0.0208(15) 0.0006(12) -0.0014(12) -0.0036(12)
C2 0.0389(19) 0.0364(19) 0.0394(19) -0.0006(15) 0.0143(15) -0.0105(15)
C3 0.0397(19) 0.0394(19) 0.0347(18) -0.0087(15) 0.0157(15) -0.0032(15)
C4 0.0339(17) 0.0208(15) 0.0339(17) -0.0054(13) 0.0067(14) -0.0018(13)
C5 0.0286(17) 0.0275(16) 0.0348(18) -0.0074(13) 0.0054(13) 0.0033(13)
C6 0.0362(18) 0.0222(16) 0.044(2) -0.0005(14) 0.0000(15) 0.0056(14)
C7 0.044(2) 0.0214(16) 0.055(2) -0.0010(15) -0.0016(17) -0.0022(15)
C8 0.048(2) 0.0300(18) 0.054(2) -0.0020(16) -0.0139(18) -0.0086(16)
C9 0.042(2) 0.0285(17) 0.0382(19) -0.0027(14) -0.0053(15) -0.0025(15)
C10 0.067(3) 0.036(2) 0.047(2) 0.0033(17) -0.0199(19) -0.0151(19)
C11 0.073(3) 0.070(3) 0.080(3) 0.027(3) -0.032(3) 0.000(3)
C12 0.141(5) 0.064(3) 0.045(3) 0.003(2) -0.002(3) -0.010(3)
C13 0.0318(18) 0.0335(18) 0.052(2) -0.0004(16) -0.0033(16) -0.0013(15)
C14 0.045(2) 0.044(2) 0.050(2) 0.0028(18) -0.0106(17) -0.0021(17)
C15 0.035(2) 0.107(4) 0.071(3) 0.002(3) 0.006(2) 0.001(2)
C16 0.0346(18) 0.0253(16) 0.0286(17) 0.0049(13) -0.0057(13) -0.0074(13)
C17 0.0376(19) 0.0319(18) 0.0362(19) 0.0050(14) -0.0081(15) -0.0075(14)
C18 0.040(2) 0.058(2) 0.049(2) 0.0018(19) -0.0141(17) -0.0130(18)
C19 0.055(3) 0.063(3) 0.044(2) -0.0065(19) -0.0204(19) -0.010(2)
C20 0.062(3) 0.046(2) 0.0304(19) -0.0039(16) -0.0097(17) -0.0108(19)
C21 0.047(2) 0.0260(16) 0.0286(17) 0.0003(13) -0.0022(14) -0.0095(14)
C22 0.047(2) 0.0364(19) 0.0355(19) -0.0139(15) 0.0026(16) -0.0125(16)
C23 0.057(3) 0.053(2) 0.058(3) -0.018(2) 0.000(2) 0.000(2)
C24 0.075(3) 0.060(3) 0.042(2) -0.022(2) 0.019(2) -0.029(2)
C25 0.0331(18) 0.0396(19) 0.0354(18) 0.0105(15) -0.0024(14) -0.0075(15)
C26 0.043(2) 0.057(2) 0.040(2) 0.0102(18) 0.0002(16) 0.0011(18)
C27 0.049(2) 0.052(2) 0.051(2) 0.0142(19) -0.0025(18) -0.0188(19)
C28 0.0269(16) 0.0256(16) 0.0352(18) -0.0024(13) 0.0079(13) -0.0007(13)
C29 0.0254(15) 0.0246(15) 0.0261(15) -0.0006(12) 0.0051(12) 0.0000(12)
C30 0.0289(16) 0.0274(16) 0.0303(17) -0.0049(13) 0.0105(13) -0.0018(13)
C31 0.0324(18) 0.0226(16) 0.046(2) -0.0092(14) 0.0173(15) -0.0039(13)
C32 0.041(2) 0.0270(17) 0.052(2) -0.0039(15) 0.0177(17) -0.0025(15)
C33 0.056(2) 0.0222(17) 0.067(3) -0.0044(17) 0.018(2) -0.0023(16)
C34 0.049(2) 0.031(2) 0.076(3) -0.0177(19) 0.017(2) -0.0134(17)
C35 0.042(2) 0.038(2) 0.068(3) -0.0150(19) 0.0080(19) -0.0136(17)
C36 0.0305(18) 0.0333(19) 0.057(2) -0.0107(16) 0.0103(16) -0.0083(15)
C37 0.038(2) 0.038(2) 0.070(3) -0.0066(19) -0.0058(18) -0.0096(16)
C38 0.070(3) 0.071(3) 0.078(3) 0.003(3) 0.004(3) 0.028(3)
C39 0.082(3) 0.063(3) 0.065(3) 0.000(2) 0.006(3) -0.010(3)
C40 0.056(2) 0.0262(18) 0.060(2) -0.0009(17) 0.0081(19) 0.0000(16)
C41 0.068(3) 0.044(2) 0.059(3) -0.0001(19) 0.025(2) 0.012(2)
C42 0.050(3) 0.102(4) 0.069(3) 0.032(3) 0.003(2) -0.013(3)
C43 0.0250(16) 0.0255(15) 0.0280(16) -0.0056(12) 0.0093(12) -0.0023(12)
C44 0.0236(16) 0.0390(18) 0.0315(17) -0.0037(14) 0.0077(13) -0.0044(14)
C45 0.0327(18) 0.051(2) 0.0303(18) -0.0106(15) 0.0055(14) -0.0050(16)
C46 0.0372(19) 0.039(2) 0.045(2) -0.0186(16) 0.0119(16) -0.0052(16)
C47 0.0296(17) 0.0294(17) 0.049(2) -0.0119(15) 0.0057(15) 0.0002(14)
C48 0.0256(16) 0.0271(16) 0.0362(18) -0.0072(13) 0.0034(13) -0.0026(13)
C49 0.042(2) 0.0308(18) 0.047(2) -0.0090(15) -0.0085(16) 0.0048(15)
C50 0.067(3) 0.047(2) 0.041(2) -0.0026(18) -0.0067(19) 0.005(2)
C51 0.037(2) 0.059(3) 0.076(3) -0.004(2) -0.017(2) -0.0020(19)
C52 0.0303(18) 0.051(2) 0.0335(18) 0.0002(16) 0.0057(14) 0.0070(15)
C53 0.034(2) 0.092(4) 0.070(3) -0.013(3) -0.008(2) 0.013(2)
C54 0.046(2) 0.066(3) 0.071(3) 0.023(2) 0.007(2) 0.008(2)
C55 0.0231(15) 0.0274(16) 0.0275(16) -0.0015(13) -0.0023(12) 0.0006(12)
C56 0.0334(17) 0.0270(16) 0.0238(15) 0.0042(12) -0.0017(13) -0.0016(13)
C57 0.0372(18) 0.0230(16) 0.0286(16) 0.0032(13) -0.0100(13) -0.0056(13)
C58 0.0299(17) 0.0253(15) 0.0269(16) 0.0000(13) -0.0067(13) -0.0054(13)
C59 0.0304(17) 0.0289(16) 0.0266(16) 0.0011(13) -0.0061(13) 0.0026(13)
C60 0.040(2) 0.0395(19) 0.0310(18) -0.0084(15) -0.0099(15) 0.0040(15)
C61 0.0347(19) 0.0346(18) 0.045(2) -0.0027(16) -0.0143(16) -0.0079(15)
C62 0.0356(19) 0.039(2) 0.045(2) -0.0007(16) -0.0012(16) -0.0118(15)
C63 0.0348(19) 0.0394(19) 0.0374(19) -0.0034(15) 0.0008(15) -0.0104(15)
C64 0.049(2) 0.072(3) 0.055(3) -0.023(2) 0.020(2) -0.030(2)
C65 0.037(2) 0.115(4) 0.039(2) -0.006(2) 0.0032(17) -0.002(2)
C66 0.098(4) 0.049(3) 0.069(3) -0.004(2) 0.043(3) 0.001(3)
C67 0.045(10) 0.031(7) 0.032(7) -0.012(5) -0.015(7) -0.001(6)
C68 0.047(6) 0.096(12) 0.035(5) 0.005(6) 0.011(4) 0.013(7)
C69 0.046(7) 0.066(8) 0.125(16) 0.019(8) 0.029(8) 0.019(5)
C67' 0.025(8) 0.043(8) 0.031(7) 0.005(6) 0.012(6) 0.001(5)
C68' 0.041(6) 0.094(10) 0.038(5) -0.010(6) 0.007(4) 0.006(7)
C69' 0.034(5) 0.069(9) 0.068(7) 0.017(6) 0.003(5) 0.010(5)
C70 0.0326(17) 0.0230(16) 0.0347(17) -0.0004(13) -0.0100(14) 0.0013(13)
C71 0.0298(17) 0.0228(16) 0.054(2) 0.0056(15) -0.0091(15) 0.0000(13)
C72 0.036(2) 0.0276(19) 0.090(3) 0.0093(19) -0.013(2) -0.0054(16)
C73 0.055(3) 0.0160(16) 0.094(3) -0.0049(19) -0.027(2) -0.0009(17)
C74 0.051(2) 0.0280(18) 0.055(2) -0.0112(17) -0.0176(19) 0.0088(17)
C75 0.045(2) 0.0306(18) 0.0346(18) -0.0057(14) -0.0135(15) 0.0051(15)
C76 0.062(9) 0.036(8) 0.044(7) 0.005(6) 0.008(7) 0.015(7)
C77 0.083(8) 0.106(12) 0.047(5) -0.016(8) 0.011(5) 0.001(9)
C78 0.046(6) 0.068(10) 0.084(10) 0.027(8) 0.008(6) -0.005(6)
C76' 0.057(10) 0.045(11) 0.025(7) -0.014(6) 0.005(7) 0.005(7)
C77' 0.052(6) 0.111(15) 0.042(7) 0.020(9) 0.007(5) 0.004(8)
C78' 0.053(7) 0.081(13) 0.070(10) -0.004(7) 0.008(7) 0.018(7)
C79 0.0306(18) 0.0276(17) 0.065(2) 0.0135(16) 0.0047(17) 0.0017(14)
C80 0.043(2) 0.047(2) 0.068(3) 0.000(2) 0.001(2) 0.0061(18)
C81 0.031(2) 0.067(3) 0.076(3) 0.004(2) 0.0015(19) 0.0054(19)
C82 0.202(10) 0.047(4) 0.211(11) 0.012(5) 0.116(9) -0.012(5)
C83 0.169(7) 0.049(3) 0.098(5) 0.015(3) -0.008(5) -0.032(4)
C84 0.180(9) 0.055(4) 0.147(7) 0.011(4) 0.033(7) -0.006(5)
C85 0.125(6) 0.087(5) 0.125(6) -0.020(4) 0.051(5) -0.021(4)
C86 0.219(12) 0.130(8) 0.191(12) -0.054(8) 0.037(10) -0.035(8)
C87 0.122(6) 0.094(5) 0.114(6) -0.009(4) -0.011(5) -0.015(4)
C88 0.286(13) 0.063(4) 0.258(12) 0.014(6) 0.176(11) 0.006(6)
C89 0.278(16) 0.209(13) 0.284(15) -0.110(12) 0.091(13) -0.072(12)
C90 0.384(19) 0.151(11) 0.348(18) -0.021(12) 0.116(16) -0.121(13)
C91 0.301(17) 0.334(19) 0.193(13) -0.049(14) 0.045(13) 0.016(16)
C92 0.153(9) 0.162(9) 0.149(8) -0.037(7) -0.018(7) 0.000(7)
C93 0.169(12) 0.303(18) 0.339(18) -0.122(15) -0.070(12) 0.003(13)
C94 0.158(10) 0.207(12) 0.346(18) -0.109(12) 0.003(11) 0.059(9)
C95 0.46(2) 0.125(9) 0.268(15) -0.078(10) 0.160(16) -0.052(12)

loop_
_atom_type_symbol
_atom_type_description
_atom_type_scat_dispersion_real
_atom_type_scat_dispersion_imag
_atom_type_scat_source
C C 0.0033 0.0016 'International Tables Vol C Tables 4.2.6.8 and 6.1.1.4'
H H 0.0000 0.0000 'International Tables Vol C Tables 4.2.6.8 and 6.1.1.4'
N N 0.0061 0.0033 'International Tables Vol C Tables 4.2.6.8 and 6.1.1.4'
S S 0.1246 0.1234 'International Tables Vol C Tables 4.2.6.8 and 6.1.1.4'
Si Si 0.0817 0.0704 'International Tables Vol C Tables 4.2.6.8 and 6.1.1.4'

loop_
_geom_angle_atom_site_label_1
_geom_angle_atom_site_label_2
_geom_angle_atom_site_label_3
_geom_angle
C1 Si1 S2 100.20(9)
C1 Si1 Si2 67.84(9)
S2 Si1 Si2 99.66(4)
N1 Si2 C16 114.67(14)
N1 Si2 S4 108.31(9)
C16 Si2 S4 100.11(10)
N1 Si2 Si1 78.78(9)
C16 Si2 Si1 126.58(10)
S4 Si2 Si1 125.49(5)
C29 S2 Si1 98.24(11)
C56 S4 Si2 104.53(11)
C1 N1 C2 108.7(3)
C1 N1 Si2 100.11(19)
C2 N1 Si2 151.2(2)
C1 N2 C3 109.0(3)
C1 N2 C4 124.1(3)
C3 N2 C4 126.9(3)
C28 N3 C29 109.9(2)
C28 N3 C43 123.1(2)
C29 N3 C43 127.0(2)
C28 N4 C30 110.1(2)
C28 N4 C31 125.6(3)
C30 N4 C31 124.1(3)
C55 N5 C56 110.5(2)
C55 N5 C70 123.4(2)
C56 N5 C70 126.0(2)
C55 N6 C57 110.6(2)
C55 N6 C58 123.9(2)
C57 N6 C58 125.2(2)
N2 C1 N1 107.4(3)
N2 C1 Si1 139.9(2)
N1 C1 Si1 110.4(2)
C3 C2 N1 107.2(3)
C2 C3 N2 107.6(3)
C9 C4 C5 123.4(3)
C9 C4 N2 118.4(3)
C5 C4 N2 118.2(3)
C4 C5 C6 116.7(3)
C4 C5 C13 122.3(3)
C6 C5 C13 120.9(3)
C7 C6 C5 121.3(3)
C8 C7 C6 120.4(3)
C7 C8 C9 121.2(3)
C4 C9 C8 116.9(3)
C4 C9 C10 123.2(3)
C8 C9 C10 119.9(3)
C9 C10 C11 112.4(4)
C9 C10 C12 110.7(4)
C11 C10 C12 111.0(4)
C5 C13 C14 113.1(3)
C5 C13 C15 110.1(3)
C14 C13 C15 109.7(3)
C21 C16 C17 119.9(3)
C21 C16 Si2 118.3(2)
C17 C16 Si2 121.8(2)
C16 C17 C18 118.8(3)
C16 C17 C25 123.2(3)
C18 C17 C25 118.1(3)
C19 C18 C17 120.8(4)
C18 C19 C20 120.4(4)
C19 C20 C21 121.2(4)
C16 C21 C20 118.7(3)
C16 C21 C22 122.2(3)
C20 C21 C22 118.8(3)
C21 C22 C23 110.1(3)
C21 C22 C24 114.4(3)
C23 C22 C24 110.9(3)
C17 C25 C27 112.4(3)
C17 C25 C26 111.7(3)
C27 C25 C26 111.0(3)
N3 C28 N4 105.6(2)
N3 C28 S1 128.3(2)
N4 C28 S1 126.1(2)
C30 C29 N3 106.1(3)
C30 C29 S2 129.7(2)
N3 C29 S2 124.2(2)
C29 C30 N4 108.3(3)
C32 C31 C36 123.1(3)
C32 C31 N4 118.2(3)
C36 C31 N4 118.6(3)
C33 C32 C31 116.8(4)
C33 C32 C40 121.0(3)
C31 C32 C40 122.1(3)
C32 C33 C34 121.6(4)
C35 C34 C33 120.4(3)
C34 C35 C36 121.3(4)
C35 C36 C31 116.7(4)
C35 C36 C37 121.0(4)
C31 C36 C37 122.4(3)
C36 C37 C38 111.5(4)
C36 C37 C39 113.6(3)
C38 C37 C39 109.1(4)
C32 C40 C41 112.2(3)
C32 C40 C42 110.8(3)
C41 C40 C42 110.4(3)
C48 C43 C44 122.5(3)
C48 C43 N3 118.4(3)
C44 C43 N3 119.0(3)
C45 C44 C43 117.1(3)
C45 C44 C52 120.9(3)
C43 C44 C52 122.0(3)
C44 C45 C46 121.3(3)
C45 C46 C47 120.4(3)
C46 C47 C48 120.5(3)
C43 C48 C47 118.0(3)
C43 C48 C49 122.8(3)
C47 C48 C49 119.1(3)
C48 C49 C50 110.2(3)
C48 C49 C51 111.2(3)
C50 C49 C51 111.5(3)
C44 C52 C53 112.2(3)
C44 C52 C54 112.4(3)
C53 C52 C54 110.1(4)
N6 C55 N5 105.0(2)
N6 C55 S3 127.4(2)
N5 C55 S3 127.7(2)
C57 C56 N5 106.6(3)
C57 C56 S4 134.5(2)
N5 C56 S4 118.9(2)
C56 C57 N6 107.3(3)
C63 C58 C59 123.7(3)
C63 C58 N6 117.9(3)
C59 C58 N6 118.4(3)
C60 C59 C58 116.5(3)
C60 C59 C67 120.2(8)
C58 C59 C67 123.3(8)
C60 C59 C67' 123.9(8)
C58 C59 C67' 119.6(8)
C59 C60 C61 121.3(3)
C62 C61 C60 120.3(3)
C61 C62 C63 121.0(3)
C58 C63 C62 117.1(3)
C58 C63 C64 122.5(3)
C62 C63 C64 120.3(3)
C65 C64 C63 111.1(4)
C65 C64 C66 112.1(3)
C63 C64 C66 111.6(4)
C59 C67 C69 114.5(13)
C59 C67 C68 111.9(11)
C69 C67 C68 109.7(11)
C69' C67' C59 109.5(10)
C69' C67' C68' 110.1(10)
C59 C67' C68' 110.9(13)
C75 C70 C71 124.6(3)
C75 C70 N5 116.9(3)
C71 C70 N5 118.5(3)
C70 C71 C72 116.5(3)
C70 C71 C79 121.8(3)
C72 C71 C79 121.7(3)
C73 C72 C71 120.6(4)
C74 C73 C72 121.0(3)
C73 C74 C75 121.2(4)
C70 C75 C74 116.1(3)
C70 C75 C76 120.3(9)
C74 C75 C76 123.4(9)
C70 C75 C76' 123.8(9)
C74 C75 C76' 120.0(9)
C78 C76 C75 109.4(13)
C78 C76 C77 111.2(13)
C75 C76 C77 106.4(14)
C78' C76' C75 118.0(18)
C78' C76' C77' 108.6(12)
C75 C76' C77' 113.4(12)
C71 C79 C81 111.7(3)
C71 C79 C80 111.5(3)
C81 C79 C80 111.7(3)
C83 C82 C87 120.0
C83 C82 C88 115.8(7)
C87 C82 C88 124.2(7)
C84 C83 C82 120.0
C83 C84 C85 120.0
C86 C85 C84 120.0
C85 C86 C87 120.0
C86 C87 C82 120.0
C90 C89 C94 120.0
C90 C89 C95 105.1(9)
C94 C89 C95 134.9(9)
C89 C90 C91 120.0
C92 C91 C90 120.0
C91 C92 C93 120.0
C94 C93 C92 120.0
C93 C94 C89 120.0

loop_
_geom_bond_atom_site_label_1
_geom_bond_atom_site_label_2
_geom_bond_distance
Si1 C1 1.952(3)
Si1 S2 2.2181(11)
Si1 Si2 2.4164(11)
Si2 N1 1.838(3)
Si2 C16 1.889(3)
Si2 S4 2.1502(11)
S1 C28 1.677(3)
S2 C29 1.743(3)
S3 C55 1.664(3)
S4 C56 1.747(3)
N1 C1 1.355(4)
N1 C2 1.389(4)
N2 C1 1.346(4)
N2 C3 1.384(4)
N2 C4 1.440(4)
N3 C28 1.364(4)
N3 C29 1.413(4)
N3 C43 1.437(4)
N4 C28 1.361(4)
N4 C30 1.383(4)
N4 C31 1.441(4)
N5 C55 1.368(4)
N5 C56 1.395(4)
N5 C70 1.442(4)
N6 C55 1.356(4)
N6 C57 1.392(4)
N6 C58 1.439(4)
C2 C3 1.348(5)
C4 C9 1.392(5)
C4 C5 1.399(5)
C5 C6 1.391(5)
C5 C13 1.518(5)
C6 C7 1.378(5)
C7 C8 1.374(5)
C8 C9 1.393(5)
C9 C10 1.515(5)
C10 C11 1.504(7)
C10 C12 1.520(6)
C13 C14 1.514(5)
C13 C15 1.521(6)
C16 C21 1.407(5)
C16 C17 1.409(5)
C17 C18 1.402(5)
C17 C25 1.514(5)
C18 C19 1.369(6)
C19 C20 1.371(6)
C20 C21 1.395(5)
C21 C22 1.519(5)
C22 C23 1.516(6)
C22 C24 1.526(5)
C25 C27 1.525(5)
C25 C26 1.529(5)
C29 C30 1.344(4)
C31 C32 1.399(5)
C31 C36 1.397(5)
C32 C33 1.389(5)
C32 C40 1.513(6)
C33 C34 1.365(6)
C34 C35 1.373(6)
C35 C36 1.396(5)
C36 C37 1.516(5)
C37 C38 1.515(6)
C37 C39 1.533(6)
C40 C41 1.523(6)
C40 C42 1.532(6)
C43 C48 1.391(4)
C43 C44 1.399(4)
C44 C45 1.396(5)
C44 C52 1.525(5)
C45 C46 1.377(5)
C46 C47 1.379(5)
C47 C48 1.397(4)
C48 C49 1.515(5)
C49 C50 1.528(5)
C49 C51 1.532(5)
C52 C53 1.520(5)
C52 C54 1.525(6)
C56 C57 1.348(4)
C58 C63 1.388(5)
C58 C59 1.387(4)
C59 C60 1.392(5)
C59 C67 1.502(14)
C59 C67' 1.536(12)
C60 C61 1.384(5)
C61 C62 1.361(5)
C62 C63 1.395(5)
C63 C64 1.517(5)
C64 C65 1.540(6)
C64 C66 1.529(7)
C67 C69 1.528(14)
C67 C68 1.535(12)
C67' C69' 1.522(11)
C67' C68' 1.535(13)
C70 C75 1.398(5)
C70 C71 1.387(5)
C71 C72 1.390(5)
C71 C79 1.520(5)
C72 C73 1.386(6)
C73 C74 1.368(6)
C74 C75 1.389(5)
C75 C76 1.516(14)
C75 C76' 1.537(15)
C76 C78 1.507(12)
C76 C77 1.521(15)
C76' C78' 1.527(12)
C76' C77' 1.535(13)
C79 C81 1.524(5)
C79 C80 1.516(6)
C82 C83 1.3900
C82 C87 1.3900
C82 C88 1.426(8)
C83 C84 1.3900
C84 C85 1.3900
C85 C86 1.3900
C86 C87 1.3900
C89 C90 1.3900
C89 C94 1.3900
C89 C95 1.436(10)
C90 C91 1.3900
C91 C92 1.3900
C92 C93 1.3900
C93 C94 1.3900

loop_
_geom_torsion_atom_site_label_1
_geom_torsion_atom_site_label_2
_geom_torsion_atom_site_label_3
_geom_torsion_atom_site_label_4
_geom_torsion
C16 Si2 N1 C1 -112.6(2)
S4 Si2 N1 C1 136.62(17)
Si1 Si2 N1 C1 12.72(17)
C16 Si2 N1 C2 67.3(5)
S4 Si2 N1 C2 -43.5(5)
Si1 Si2 N1 C2 -167.4(5)
C3 N2 C1 N1 2.0(3)
C4 N2 C1 N1 -179.7(3)
C3 N2 C1 Si1 -158.2(3)
C4 N2 C1 Si1 20.2(5)
C2 N1 C1 N2 -3.0(3)
Si2 N1 C1 N2 176.9(2)
C2 N1 C1 Si1 163.5(2)
Si2 N1 C1 Si1 -16.6(2)
C1 N1 C2 C3 2.9(4)
Si2 N1 C2 C3 -177.0(4)
N1 C2 C3 N2 -1.7(4)
C1 N2 C3 C2 -0.2(4)
C4 N2 C3 C2 -178.4(3)
C1 N2 C4 C9 -91.0(4)
C3 N2 C4 C9 87.0(4)
C1 N2 C4 C5 87.0(4)
C3 N2 C4 C5 -94.9(4)
C9 C4 C5 C6 1.4(5)
N2 C4 C5 C6 -176.6(3)
C9 C4 C5 C13 -177.2(3)
N2 C4 C5 C13 4.9(4)
C4 C5 C6 C7 0.7(5)
C13 C5 C6 C7 179.3(3)
C5 C6 C7 C8 -1.7(5)
C6 C7 C8 C9 0.7(6)
C5 C4 C9 C8 -2.3(5)
N2 C4 C9 C8 175.6(3)
C5 C4 C9 C10 177.2(3)
N2 C4 C9 C10 -4.9(5)
C7 C8 C9 C4 1.2(6)
C7 C8 C9 C10 -178.3(4)
C4 C9 C10 C11 123.3(4)
C8 C9 C10 C11 -57.1(5)
C4 C9 C10 C12 -111.9(4)
C8 C9 C10 C12 67.6(5)
C4 C5 C13 C14 -143.2(3)
C6 C5 C13 C14 38.3(4)
C4 C5 C13 C15 93.6(4)
C6 C5 C13 C15 -84.9(4)
N1 Si2 C16 C21 141.3(2)
S4 Si2 C16 C21 -103.1(2)
Si1 Si2 C16 C21 47.0(3)
N1 Si2 C16 C17 -37.1(3)
S4 Si2 C16 C17 78.6(3)
Si1 Si2 C16 C17 -131.4(2)
C21 C16 C17 C18 -5.2(5)
Si2 C16 C17 C18 173.1(3)
C21 C16 C17 C25 174.2(3)
Si2 C16 C17 C25 -7.4(4)
C16 C17 C18 C19 1.5(6)
C25 C17 C18 C19 -178.0(4)
C17 C18 C19 C20 1.9(7)
C18 C19 C20 C21 -1.6(6)
C17 C16 C21 C20 5.6(5)
Si2 C16 C21 C20 -172.8(3)
C17 C16 C21 C22 -168.2(3)
Si2 C16 C21 C22 13.4(4)
C19 C20 C21 C16 -2.2(5)
C19 C20 C21 C22 171.8(4)
C16 C21 C22 C23 86.7(4)
C20 C21 C22 C23 -87.1(4)
C16 C21 C22 C24 -147.7(3)
C20 C21 C22 C24 38.6(4)
C16 C17 C25 C27 -123.6(4)
C18 C17 C25 C27 55.9(4)
C16 C17 C25 C26 110.9(4)
C18 C17 C25 C26 -69.7(4)
C29 N3 C28 N4 0.9(3)
C43 N3 C28 N4 -176.6(3)
C29 N3 C28 S1 -178.5(2)
C43 N3 C28 S1 4.0(5)
C30 N4 C28 N3 -0.9(4)
C31 N4 C28 N3 -176.7(3)
C30 N4 C28 S1 178.5(3)
C31 N4 C28 S1 2.7(5)
C28 N3 C29 C30 -0.5(3)
C43 N3 C29 C30 176.8(3)
C28 N3 C29 S2 178.3(2)
C43 N3 C29 S2 -4.3(4)
Si1 S2 C29 C30 -62.1(3)
Si1 S2 C29 N3 119.3(2)
N3 C29 C30 N4 0.0(3)
S2 C29 C30 N4 -178.8(2)
C28 N4 C30 C29 0.6(4)
C31 N4 C30 C29 176.5(3)
C28 N4 C31 C32 82.9(4)
C30 N4 C31 C32 -92.3(4)
C28 N4 C31 C36 -99.5(4)
C30 N4 C31 C36 85.3(4)
C36 C31 C32 C33 -2.6(5)
N4 C31 C32 C33 174.9(3)
C36 C31 C32 C40 177.6(3)
N4 C31 C32 C40 -4.9(5)
C31 C32 C33 C34 2.9(5)
C40 C32 C33 C34 -177.3(4)
C32 C33 C34 C35 -1.2(6)
C33 C34 C35 C36 -1.1(6)
C34 C35 C36 C31 1.4(5)
C34 C35 C36 C37 -179.0(4)
C32 C31 C36 C35 0.4(5)
N4 C31 C36 C35 -177.0(3)
C32 C31 C36 C37 -179.1(3)
N4 C31 C36 C37 3.5(5)
C35 C36 C37 C38 -92.2(5)
C31 C36 C37 C38 87.3(4)
C35 C36 C37 C39 31.5(5)
C31 C36 C37 C39 -149.0(4)
C33 C32 C40 C41 43.2(5)
C31 C32 C40 C41 -137.1(3)
C33 C32 C40 C42 -80.8(4)
C31 C32 C40 C42 99.0(4)
C28 N3 C43 C48 78.1(4)
C29 N3 C43 C48 -99.0(4)
C28 N3 C43 C44 -99.4(4)
C29 N3 C43 C44 83.6(4)
C48 C43 C44 C45 -3.4(5)
N3 C43 C44 C45 173.9(3)
C48 C43 C44 C52 175.5(3)
N3 C43 C44 C52 -7.2(4)
C43 C44 C45 C46 0.9(5)
C52 C44 C45 C46 -178.0(3)
C44 C45 C46 C47 2.2(5)
C45 C46 C47 C48 -2.9(5)
C44 C43 C48 C47 2.8(5)
N3 C43 C48 C47 -174.6(3)
C44 C43 C48 C49 -172.9(3)
N3 C43 C48 C49 9.7(4)
C46 C47 C48 C43 0.4(5)
C46 C47 C48 C49 176.3(3)
C43 C48 C49 C50 112.2(4)
C47 C48 C49 C50 -63.4(4)
C43 C48 C49 C51 -123.6(3)
C47 C48 C49 C51 60.7(4)
C45 C44 C52 C53 28.6(5)
C43 C44 C52 C53 -150.3(3)
C45 C44 C52 C54 -96.2(4)
C43 C44 C52 C54 85.0(4)
C57 N6 C55 N5 0.1(3)
C58 N6 C55 N5 -174.7(3)
C57 N6 C55 S3 179.5(2)
C58 N6 C55 S3 4.7(5)
C56 N5 C55 N6 -0.3(3)
C70 N5 C55 N6 179.3(3)
C56 N5 C55 S3 -179.8(2)
C70 N5 C55 S3 -0.2(4)
C55 N5 C56 C57 0.4(4)
C70 N5 C56 C57 -179.1(3)
C55 N5 C56 S4 -178.7(2)
C70 N5 C56 S4 1.8(4)
Si2 S4 C56 C57 13.1(4)
Si2 S4 C56 N5 -168.1(2)
N5 C56 C57 N6 -0.4(4)
S4 C56 C57 N6 178.5(3)
C55 N6 C57 C56 0.2(4)
C58 N6 C57 C56 174.9(3)
C55 N6 C58 C63 90.6(4)
C57 N6 C58 C63 -83.4(4)
C55 N6 C58 C59 -87.9(4)
C57 N6 C58 C59 98.0(4)
C63 C58 C59 C60 1.7(5)
N6 C58 C59 C60 -179.9(3)
C63 C58 C59 C67 -178.9(7)
N6 C58 C59 C67 -0.5(8)
C63 C58 C59 C67' -175.9(6)
N6 C58 C59 C67' 2.5(7)
C58 C59 C60 C61 -0.8(5)
C67 C59 C60 C61 179.8(7)
C67' C59 C60 C61 176.7(7)
C59 C60 C61 C62 -0.4(5)
C60 C61 C62 C63 0.8(6)
C59 C58 C63 C62 -1.3(5)
N6 C58 C63 C62 -179.7(3)
C59 C58 C63 C64 176.4(4)
N6 C58 C63 C64 -2.0(5)
C61 C62 C63 C58 0.0(5)
C61 C62 C63 C64 -177.8(4)
C58 C63 C64 C65 118.5(4)
C62 C63 C64 C65 -63.9(5)
C58 C63 C64 C66 -115.6(4)
C62 C63 C64 C66 62.0(5)
C60 C59 C67 C69 60.4(16)
C58 C59 C67 C69 -119.0(15)
C60 C59 C67 C68 -65.3(18)
C58 C59 C67 C68 115.4(15)
C60 C59 C67' C69' 93.2(14)
C58 C59 C67' C69' -89.4(14)
C60 C59 C67' C68' -28.5(16)
C58 C59 C67' C68' 149.0(12)
C55 N5 C70 C75 -83.4(4)
C56 N5 C70 C75 96.1(4)
C55 N5 C70 C71 95.3(4)
C56 N5 C70 C71 -85.2(4)
C75 C70 C71 C72 1.6(5)
N5 C70 C71 C72 -177.0(3)
C75 C70 C71 C79 -179.9(3)
N5 C70 C71 C79 1.5(5)
C70 C71 C72 C73 -0.8(6)
C79 C71 C72 C73 -179.2(4)
C71 C72 C73 C74 -0.7(6)
C72 C73 C74 C75 1.4(6)
C71 C70 C75 C74 -1.0(5)
N5 C70 C75 C74 177.7(3)
C71 C70 C75 C76 174.8(8)
N5 C70 C75 C76 -6.5(9)
C71 C70 C75 C76' -178.6(8)
N5 C70 C75 C76' 0.0(9)
C73 C74 C75 C70 -0.6(5)
C73 C74 C75 C76 -176.3(8)
C73 C74 C75 C76' 177.1(8)
C70 C75 C76 C78 121.5(14)
C74 C75 C76 C78 -63.0(18)
C70 C75 C76 C77 -118.3(14)
C74 C75 C76 C77 57.2(18)
C70 C75 C76' C78' 143.9(14)
C74 C75 C76' C78' -33.7(18)
C70 C75 C76' C77' -87.6(19)
C74 C75 C76' C77' 95(2)
C70 C71 C79 C81 130.3(4)
C72 C71 C79 C81 -51.3(5)
C70 C71 C79 C80 -103.9(4)
C72 C71 C79 C80 74.4(4)
C87 C82 C83 C84 0.0
C88 C82 C83 C84 178.8(5)
C82 C83 C84 C85 0.0
C83 C84 C85 C86 0.0
C84 C85 C86 C87 0.0
C85 C86 C87 C82 0.0
C83 C82 C87 C86 0.0
C88 C82 C87 C86 -178.7(5)
C94 C89 C90 C91 0.0
C95 C89 C90 C91 -179.9(12)
C89 C90 C91 C92 0.0
C90 C91 C92 C93 0.0
C91 C92 C93 C94 0.0
C92 C93 C94 C89 0.0
C90 C89 C94 C93 0.0
C95 C89 C94 C93 179.9(16)
